data_9015799
loop_
_publ_author_name
'Topa, D.'
'Makovicky, E.'

_publ_section_title
;
 The crystal chemistry of cosalite based on new electron-microprobe data and
 single-crystal determination of the structure
 Note: Sample 4
;
_journal_name_full 'The Canadian Mineralogist'
_journal_page_first 1081
_journal_page_last 1107
_journal_paper_doi 10.3749/canmin.48.5.1081
_journal_volume 48
_journal_year 2010
_chemical_compound_source 'Ocna de Fier, Romania'
_chemical_formula_sum 'Bi4 Cu0.73 Pb3.695 S10'
_chemical_name_mineral Cosalite
_space_group_IT_number 62
_symmetry_space_group_name_Hall '-P 2ac 2n'
_symmetry_space_group_name_H-M 'P n m a'
_cell_angle_alpha 90
_cell_angle_beta 90
_cell_angle_gamma 90
_cell_length_a 23.816
_cell_length_b 4.0408
_cell_length_c 19.057
_cell_formula_units_Z 4
_cell_volume 1833.964
_database_code_amcsd 0017819
_exptl_crystal_density_diffrn 7.130
_cod_original_formula_sum 'Bi4 Pb3.695 Cu.73 S10'
_cod_database_code 9015799

loop_
_space_group_symop_operation_xyz
x,y,z
x,1/2-y,z
-x,1/2+y,-z
1/2-x,1/2+y,1/2+z
1/2+x,1/2-y,1/2-z
1/2+x,y,1/2-z
1/2-x,-y,1/2+z
-x,-y,-z

loop_
_atom_site_aniso_label
_atom_site_aniso_U_11
_atom_site_aniso_U_22
_atom_site_aniso_U_33
_atom_site_aniso_U_12
_atom_site_aniso_U_13
_atom_site_aniso_U_23
Bi1 0.03220 0.03990 0.02840 0.00000 -0.00060 0.00000
Bi2 0.03320 0.04290 0.02950 0.00000 -0.00060 0.00000
PbMe3 0.03600 0.04220 0.03280 0.00000 -0.00150 0.00000
Bi4 0.03300 0.04040 0.02840 0.00000 0.00040 0.00000
PbMe1 0.03540 0.04320 0.03490 0.00000 0.00070 0.00000
BiMe1 0.03540 0.04320 0.03490 0.00000 0.00070 0.00000
BiMe2 0.03980 0.05400 0.05000 0.00000 -0.00540 0.00000
Pb3 0.04300 0.04700 0.04700 0.00000 -0.00110 0.00000
Pb4 0.04900 0.04990 0.03720 0.00000 0.00150 0.00000
Cu1 0.05200 0.03500 0.05000 0.00000 0.01100 0.00000
Cu2 0.04700 0.07000 0.08000 0.00000 -0.00800 0.00000
S1 0.03700 0.04500 0.02800 0.00000 -0.00400 0.00000
S2 0.03200 0.04000 0.03300 0.00000 -0.00400 0.00000
S3 0.04600 0.04600 0.04900 0.00000 0.01200 0.00000
S4 0.03400 0.04000 0.04300 0.00000 -0.00800 0.00000
S5 0.03100 0.03700 0.03600 0.00000 -0.00140 0.00000
S6 0.03200 0.04200 0.03200 0.00000 -0.00300 0.00000
S7 0.03500 0.03100 0.04000 0.00000 0.00100 0.00000
S8 0.03300 0.04000 0.03300 0.00000 0.00100 0.00000
S9 0.03000 0.03700 0.02800 0.00000 0.00100 0.00000
S10 0.03500 0.04500 0.03200 0.00000 0.00400 0.00000

loop_
_atom_site_label
_atom_site_fract_x
_atom_site_fract_y
_atom_site_fract_z
_atom_site_occupancy
_atom_site_U_iso_or_equiv
Bi1 0.15500 0.75000 0.98212 1.00000 0.03350
Bi2 0.30494 0.75000 0.09192 1.00000 0.03520
PbMe3 0.01088 0.25000 0.08944 1.00000 0.03700
Bi4 0.17215 0.25000 0.18459 1.00000 0.03390
PbMe1 0.04037 0.75000 0.27450 0.69500 0.03780
BiMe1 0.04037 0.75000 0.27450 0.30500 0.03780
BiMe2 0.43712 0.25000 0.03262 0.69500 0.04800
Pb3 0.20576 0.75000 0.38268 1.00000 0.04550
Pb4 0.37236 0.75000 0.29199 1.00000 0.04540
Cu1 0.41340 0.25000 0.97100 0.34000 0.04600
Cu2 0.45120 0.25000 0.11150 0.39000 0.06500
S1 0.13710 0.25000 0.47610 1.00000 0.03600
S2 0.23040 0.25000 0.02840 1.00000 0.03500
S3 0.99940 0.75000 0.41180 1.00000 0.04700
S4 0.36430 0.25000 0.15190 1.00000 0.03900
S5 0.46520 0.25000 0.28110 1.00000 0.03400
S6 0.23810 0.75000 0.22750 1.00000 0.03600
S7 0.08880 0.75000 0.12730 1.00000 0.03500
S8 0.12450 0.25000 0.30620 1.00000 0.03500
S9 0.29610 0.25000 0.36000 1.00000 0.03200
S10 0.41620 0.75000 0.43300 1.00000 0.03700

loop_
_cod_related_entry_id
_cod_related_entry_database
_cod_related_entry_code
1 AMCSD 0017819
